data_1523482
loop_
_publ_author_name
'Dwight, A.E.'
'Harper, W.C.'
'Kimball, C.W.'

_publ_section_title
;
 Ho Pt Sn and other intermetallic compounds with the Fe2 P- type structure
;
_journal_name_full 'Journal of the Less-Common Metals'
_journal_page_first 1
_journal_page_last 8
_journal_volume 30
_journal_year 1973
_chemical_formula_sum 'Ho Pt Sn'
_space_group_IT_number 189
_symmetry_space_group_name_Hall 'P -6 -2'
_symmetry_space_group_name_H-M 'P -6 2 m'
_cell_angle_alpha 90
_cell_angle_beta 90
_cell_angle_gamma 120
_cell_formula_units_Z 3
_cell_length_a 7.418
_cell_length_b 7.418
_cell_length_c 3.966
_cell_volume 188.998
_citation_journal_id_ASTM JCOMAH
_cod_data_source_file Dwight_JCOMAH_1973_728.cif
_cod_data_source_block Ho1Pt1Sn1
_cod_original_cell_volume 188.9979
_cod_original_formula_sum 'Ho1 Pt1 Sn1'
_cod_database_code 1523482

loop_
_symmetry_equiv_pos_as_xyz
x,y,z
-x+y,-x,-z
-y,x-y,z
x,y,-z
-x+y,-x,z
-y,x-y,-z
y,x,z
x-y,-y,-z
-x,-x+y,z
y,x,-z
x-y,-y,z
-x,-x+y,-z

loop_
_atom_site_label
_atom_site_type_symbol
_atom_site_fract_x
_atom_site_fract_y
_atom_site_fract_z
_atom_site_occupancy
_atom_site_U_iso_or_equiv
Pt2 Pt 0.3333 0.6667 0 1 0.0
Ho1 Ho 0.605 0 0.5 1 0.0
Pt1 Pt 0 0 0.5 1 0.0
Sn1 Sn 0.265 0 0 1 0.0
